data_7120895
loop_
_publ_author_name
'Wan, Xiaobing'
'Chen, Jijun'
'Long, Wenhao'
'Fang, Shangwen'
'Yang, Yonggang'

_publ_section_title
;
 Interception of Amide Ylides with Sulfonamides: Synthesis of
 (E)-N-Sulfonyl Amidines Catalyzed by Zn(OTf)2
;
_journal_name_full 'Chemical Communications'
_journal_paper_doi 10.1039/C7CC07364J
_journal_year 2017
_chemical_formula_sum 'C17 H18 N2 O2 S'
_chemical_formula_weight 314.39
_chemical_name_systematic
; 
 ? 
;
_space_group_IT_number 2
_symmetry_cell_setting triclinic
_symmetry_space_group_name_Hall '-P 1'
_symmetry_space_group_name_H-M 'P -1'
_atom_sites_solution_hydrogens geom
_atom_sites_solution_primary direct
_atom_sites_solution_secondary difmap
_audit_creation_method SHELXL-97
_audit_update_record
;
2017-08-01 deposited with the CCDC.
2017-11-22 downloaded from the CCDC.
;
_cell_angle_alpha 77.187(3)
_cell_angle_beta 79.103(3)
_cell_angle_gamma 69.194(3)
_cell_formula_units_Z 2
_cell_length_a 7.4252(7)
_cell_length_b 9.8673(10)
_cell_length_c 11.2350(11)
_cell_measurement_reflns_used 7347
_cell_measurement_temperature 120(2)
_cell_measurement_theta_max 27.47
_cell_measurement_theta_min 2.24
_cell_volume 744.80(13)
_computing_cell_refinement 'Bruker SAINT'
_computing_data_collection 'Bruker APEX2'
_computing_data_reduction 'Bruker SAINT'
_computing_molecular_graphics 'Bruker SHELXTL'
_computing_publication_material 'Bruker SHELXTL'
_computing_structure_refinement 'SHELXL-2014 (Sheldrick 2014)'
_computing_structure_solution 'SHELXS-97 (Sheldrick 2008)'
_diffrn_ambient_temperature 120(2)
_diffrn_measured_fraction_theta_full 0.991
_diffrn_measured_fraction_theta_max 0.991
_diffrn_measurement_device_type 'Bruker APEX-II CCD'
_diffrn_measurement_method '\f and \w scans'
_diffrn_radiation_monochromator graphite
_diffrn_radiation_source 'fine-focus sealed tube'
_diffrn_radiation_type MoK\a
_diffrn_radiation_wavelength 0.71073
_diffrn_reflns_av_R_equivalents 0.0611
_diffrn_reflns_av_sigmaI/netI 0.0512
_diffrn_reflns_limit_h_max 9
_diffrn_reflns_limit_h_min -9
_diffrn_reflns_limit_k_max 12
_diffrn_reflns_limit_k_min -12
_diffrn_reflns_limit_l_max 14
_diffrn_reflns_limit_l_min -14
_diffrn_reflns_number 15180
_diffrn_reflns_theta_full 27.55
_diffrn_reflns_theta_max 27.55
_diffrn_reflns_theta_min 1.87
_exptl_absorpt_coefficient_mu 0.226
_exptl_absorpt_correction_type none
_exptl_crystal_colour colourless
_exptl_crystal_density_diffrn 1.402
_exptl_crystal_density_method 'not measured'
_exptl_crystal_description block
_exptl_crystal_F_000 332
_exptl_crystal_size_max 0.22
_exptl_crystal_size_mid 0.20
_exptl_crystal_size_min 0.18
_refine_diff_density_max 0.428
_refine_diff_density_min -0.489
_refine_diff_density_rms 0.118
_refine_ls_extinction_method none
_refine_ls_goodness_of_fit_ref 1.096
_refine_ls_hydrogen_treatment mixed
_refine_ls_matrix_type full
_refine_ls_number_parameters 201
_refine_ls_number_reflns 3404
_refine_ls_number_restraints 0
_refine_ls_restrained_S_all 1.096
_refine_ls_R_factor_all 0.0558
_refine_ls_R_factor_gt 0.0418
_refine_ls_shift/su_max 0.003
_refine_ls_shift/su_mean 0.000
_refine_ls_structure_factor_coef Fsqd
_refine_ls_weighting_details 'calc w=1/[\s^2^(Fo^2^)+(0.0649P)^2^+0.3148P] where P=(Fo^2^+2Fc^2^)/3'
_refine_ls_weighting_scheme calc
_refine_ls_wR_factor_gt 0.1133
_refine_ls_wR_factor_ref 0.1321
_reflns_number_gt 2781
_reflns_number_total 3404
_reflns_threshold_expression >2sigma(I)
_cod_data_source_file c7cc07364j2.cif
_cod_data_source_block mo_cjj_0m
_cod_depositor_comments
;
The following automatic conversions were performed:

'_symmetry_cell_setting' value 'Triclinic' changed to 'triclinic'
according to
/home/data/users/saulius/crontab/automatic-downloads/rss-feeds/RSC/lib/dictionaries/cif_core.dic
dictionary named 'cif_core.dic' version 2.4.2 from 2011-04-26.

Automatic conversion script
Id: cif_fix_values 4973 2017-02-22 13:04:09Z antanas 
;
_cod_original_sg_symbol_H-M P-1
_cod_database_code 7120895

loop_
_symmetry_equiv_pos_as_xyz
'x, y, z'
'-x, -y, -z'

loop_
_atom_site_label
_atom_site_type_symbol
_atom_site_fract_x
_atom_site_fract_y
_atom_site_fract_z
_atom_site_U_iso_or_equiv
_atom_site_adp_type
_atom_site_occupancy
_atom_site_symmetry_multiplicity
_atom_site_calc_flag
_atom_site_refinement_flags
S1 S 0.43697(7) 0.42494(5) 0.29827(4) 0.01621(15) Uani 1 1 d .
N1 N 0.7291(2) 0.03502(16) 0.42998(14) 0.0167(3) Uani 1 1 d .
N2 N 0.5412(2) 0.27423(17) 0.38582(14) 0.0181(3) Uani 1 1 d .
O1 O 0.3601(2) 0.40534(15) 0.19694(12) 0.0210(3) Uani 1 1 d .
O2 O 0.30146(19) 0.51745(14) 0.38041(12) 0.0200(3) Uani 1 1 d .
C1 C 1.0449(3) 0.7213(2) 0.0909(2) 0.0267(5) Uani 1 1 d .
H1A H 1.1099 0.6940 0.0111 0.040 Uiso 1 1 calc R
H1B H 1.1414 0.6936 0.1482 0.040 Uiso 1 1 calc R
H1C H 0.9780 0.8277 0.0807 0.040 Uiso 1 1 calc R
C2 C 0.8992(3) 0.6420(2) 0.14113(18) 0.0188(4) Uani 1 1 d .
C3 C 0.8717(3) 0.5882(2) 0.26685(17) 0.0189(4) Uani 1 1 d .
H3 H 0.9497 0.5983 0.3201 0.023 Uiso 1 1 calc R
C4 C 0.7330(3) 0.52044(19) 0.31549(16) 0.0164(4) Uani 1 1 d .
H4 H 0.7140 0.4862 0.4014 0.020 Uiso 1 1 calc R
C5 C 0.6218(3) 0.50331(19) 0.23646(16) 0.0153(4) Uani 1 1 d .
C6 C 0.6500(3) 0.5528(2) 0.11104(16) 0.0188(4) Uani 1 1 d .
H6 H 0.5754 0.5394 0.0574 0.023 Uiso 1 1 calc R
C7 C 0.7877(3) 0.6222(2) 0.06437(17) 0.0209(4) Uani 1 1 d .
H7 H 0.8060 0.6566 -0.0215 0.025 Uiso 1 1 calc R
C8 C 0.6462(3) 0.1505(2) 0.34602(17) 0.0167(4) Uani 1 1 d .
C9 C 0.6842(3) 0.1244(2) 0.21566(18) 0.0248(5) Uani 1 1 d .
H9A H 0.6185 0.0569 0.2080 0.037 Uiso 1 1 calc R
H9B H 0.8242 0.0811 0.1930 0.037 Uiso 1 1 calc R
H9C H 0.6347 0.2181 0.1609 0.037 Uiso 1 1 calc R
C10 C 0.8460(3) -0.1114(2) 0.39639(18) 0.0211(4) Uani 1 1 d .
H10A H 0.9597 -0.1045 0.3361 0.025 Uiso 1 1 calc R
H10B H 0.7667 -0.1501 0.3600 0.025 Uiso 1 1 calc R
C11 C 0.9113(3) -0.2112(2) 0.51594(18) 0.0210(4) Uani 1 1 d .
H11A H 0.8594 -0.2942 0.5356 0.025 Uiso 1 1 calc R
H11B H 1.0547 -0.2509 0.5103 0.025 Uiso 1 1 calc R
C12 C 0.8290(3) -0.1126(2) 0.61102(17) 0.0177(4) Uani 1 1 d .
C13 C 0.8456(3) -0.1456(2) 0.73503(18) 0.0215(4) Uani 1 1 d .
H13 H 0.9178 -0.2419 0.7709 0.026 Uiso 1 1 calc R
C14 C 0.7555(3) -0.0365(2) 0.80743(18) 0.0225(4) Uani 1 1 d .
H14 H 0.7655 -0.0584 0.8931 0.027 Uiso 1 1 calc R
C15 C 0.6512(3) 0.1040(2) 0.75445(17) 0.0214(4) Uani 1 1 d .
H15 H 0.5908 0.1776 0.8047 0.026 Uiso 1 1 calc R
C16 C 0.6330(3) 0.1399(2) 0.62892(17) 0.0184(4) Uani 1 1 d .
H16 H 0.5618 0.2365 0.5930 0.022 Uiso 1 1 calc R
C17 C 0.7229(3) 0.0291(2) 0.55827(16) 0.0160(4) Uani 1 1 d .

loop_
_atom_site_aniso_label
_atom_site_aniso_U_11
_atom_site_aniso_U_22
_atom_site_aniso_U_33
_atom_site_aniso_U_23
_atom_site_aniso_U_13
_atom_site_aniso_U_12
S1 0.0184(3) 0.0138(2) 0.0154(2) -0.00046(17) -0.00370(17) -0.00438(18)
N1 0.0166(8) 0.0125(8) 0.0202(8) -0.0043(6) -0.0005(6) -0.0036(6)
N2 0.0223(8) 0.0138(8) 0.0166(7) 0.0009(6) -0.0047(6) -0.0049(6)
O1 0.0248(8) 0.0202(7) 0.0205(7) -0.0013(6) -0.0077(6) -0.0090(6)
O2 0.0200(7) 0.0176(7) 0.0186(7) -0.0020(5) -0.0016(5) -0.0024(6)
C1 0.0247(11) 0.0211(10) 0.0329(11) -0.0014(9) -0.0019(9) -0.0086(9)
C2 0.0184(10) 0.0110(9) 0.0239(10) -0.0033(7) -0.0007(8) -0.0017(7)
C3 0.0200(10) 0.0143(9) 0.0227(9) -0.0055(7) -0.0057(8) -0.0029(7)
C4 0.0186(9) 0.0125(9) 0.0149(8) -0.0026(7) -0.0034(7) -0.0006(7)
C5 0.0173(9) 0.0105(8) 0.0159(8) -0.0026(7) -0.0020(7) -0.0015(7)
C6 0.0241(10) 0.0174(9) 0.0155(9) -0.0033(7) -0.0045(7) -0.0062(8)
C7 0.0267(11) 0.0183(10) 0.0152(9) -0.0013(7) 0.0004(8) -0.0069(8)
C8 0.0139(9) 0.0177(9) 0.0198(9) -0.0021(7) -0.0008(7) -0.0078(7)
C9 0.0247(11) 0.0257(11) 0.0215(10) -0.0061(8) -0.0030(8) -0.0037(9)
C10 0.0213(10) 0.0140(9) 0.0261(10) -0.0071(8) -0.0025(8) -0.0016(8)
C11 0.0214(10) 0.0128(9) 0.0247(10) -0.0014(8) 0.0009(8) -0.0038(8)
C12 0.0149(9) 0.0134(9) 0.0239(10) -0.0017(7) 0.0001(7) -0.0056(7)
C13 0.0216(10) 0.0148(9) 0.0244(10) 0.0043(8) -0.0055(8) -0.0049(8)
C14 0.0236(10) 0.0237(10) 0.0189(9) -0.0002(8) -0.0036(8) -0.0079(8)
C15 0.0250(10) 0.0178(10) 0.0215(10) -0.0043(8) -0.0017(8) -0.0070(8)
C16 0.0186(10) 0.0138(9) 0.0207(9) -0.0015(7) -0.0029(7) -0.0033(7)
C17 0.0152(9) 0.0145(9) 0.0183(9) -0.0008(7) -0.0016(7) -0.0065(7)

loop_
_atom_type_symbol
_atom_type_description
_atom_type_scat_dispersion_real
_atom_type_scat_dispersion_imag
_atom_type_scat_source
C C 0.0033 0.0016 'International Tables Vol C Tables 4.2.6.8 and 6.1.1.4'
H H 0.0000 0.0000 'International Tables Vol C Tables 4.2.6.8 and 6.1.1.4'
O O 0.0106 0.0060 'International Tables Vol C Tables 4.2.6.8 and 6.1.1.4'
N N 0.0061 0.0033 'International Tables Vol C Tables 4.2.6.8 and 6.1.1.4'
S S 0.1246 0.1234 'International Tables Vol C Tables 4.2.6.8 and 6.1.1.4'

loop_
_geom_angle_atom_site_label_1
_geom_angle_atom_site_label_2
_geom_angle_atom_site_label_3
_geom_angle
O2 S1 O1 116.39(8)
O2 S1 N2 105.08(8)
O1 S1 N2 114.52(8)
O2 S1 C5 107.37(8)
O1 S1 C5 107.82(8)
N2 S1 C5 104.89(9)
C8 N1 C17 128.34(15)
C8 N1 C10 122.03(15)
C17 N1 C10 109.63(14)
C8 N2 S1 124.18(14)
C7 C2 C3 118.37(17)
C7 C2 C1 121.05(17)
C3 C2 C1 120.57(18)
C4 C3 C2 121.43(17)
C3 C4 C5 118.95(17)
C6 C5 C4 120.51(17)
C6 C5 S1 120.12(14)
C4 C5 S1 119.31(13)
C7 C6 C5 119.65(18)
C6 C7 C2 121.05(17)
N2 C8 N1 117.25(16)
N2 C8 C9 126.62(17)
N1 C8 C9 116.14(17)
N1 C10 C11 105.90(15)
C12 C11 C10 104.22(15)
C13 C12 C17 120.31(17)
C13 C12 C11 128.89(17)
C17 C12 C11 110.80(16)
C12 C13 C14 119.42(18)
C15 C14 C13 119.99(18)
C14 C15 C16 121.54(18)
C17 C16 C15 117.60(17)
C16 C17 C12 121.13(17)
C16 C17 N1 129.42(16)
C12 C17 N1 109.44(16)

loop_
_geom_bond_atom_site_label_1
_geom_bond_atom_site_label_2
_geom_bond_distance
S1 O2 1.4378(14)
S1 O1 1.4426(14)
S1 N2 1.6123(16)
S1 C5 1.7663(19)
N1 C8 1.346(2)
N1 C17 1.422(2)
N1 C10 1.487(2)
N2 C8 1.316(2)
C1 C2 1.508(3)
C2 C7 1.388(3)
C2 C3 1.398(3)
C3 C4 1.386(3)
C4 C5 1.393(2)
C5 C6 1.387(2)
C6 C7 1.387(3)
C8 C9 1.500(3)
C10 C11 1.526(3)
C11 C12 1.500(3)
C12 C13 1.377(3)
C12 C17 1.398(3)
C13 C14 1.392(3)
C14 C15 1.386(3)
C15 C16 1.396(3)
C16 C17 1.392(3)
